data_4319373
loop_
_publ_author_name
'F. Albert Cotton'
'James P. Donahue'
'Chun Lin'
'Carlos A. Murillo'

_publ_section_title
;
 The Simplest Supramolecular Complexes Containing Pairs of
 Mo2(formamidinate)3 Units Linked with Various Dicarboxylates: Preparative
 Methods, Structures, and Electrochemistry
;
_journal_name_full 'Inorganic Chemistry'
_journal_page_first 1234
_journal_page_last 1244
_journal_paper_doi 10.1021/ic000934o
_journal_volume 40
_journal_year 2001
_chemical_compound_source synthesized
_chemical_formula_analytical 'not measured'
_chemical_formula_moiety
;
 [[(H3 C O C6 H4 N)2 CH]3 Mo2]2 (O2 C (C H2) C O2) . (C H2 Cl2)
;
_chemical_formula_structural '[Mo2(DAniF)3]2(mu-O2CCH2CO2).CH2Cl2'
_chemical_formula_sum 'C94 H94 Cl2 Mo4 N12 O16'
_chemical_formula_weight 2102.47
_chemical_melting_point ?
_chemical_name_systematic
;
 ?
;
_space_group_IT_number 14
_symmetry_cell_setting monoclinic
_symmetry_space_group_name_Hall '-P 2yn'
_symmetry_space_group_name_H-M 'P 1 21/n 1'
_atom_sites_solution_hydrogens geom
_atom_sites_solution_primary direct
_atom_sites_solution_secondary difmap
_audit_creation_method SHELXL
_cell_angle_alpha 90.00
_cell_angle_beta 90.565(2)
_cell_angle_gamma 90.00
_cell_formula_units_Z 4
_cell_length_a 10.2875(9)
_cell_length_b 26.534(2)
_cell_length_c 33.857(3)
_cell_measurement_reflns_used 413
_cell_measurement_temperature 213(2)
_cell_measurement_theta_max 23.2
_cell_measurement_theta_min 2.4
_cell_volume 9241.4(13)
_computing_cell_refinement 'SAINT V. 4.035'
_computing_data_collection 'SMART V. 4.043'
_computing_data_reduction 'SAINT V. 4.035'
_computing_molecular_graphics 'SHELXTL V.5 (Siemens, 1994)'
_computing_publication_material CIFTAB
_computing_structure_refinement 'SHELXL-93 (Sheldrick, 1993)'
_computing_structure_solution 'SHELXS-86 (Sheldrick, 1990)'
_diffrn_ambient_temperature 213(2)
_diffrn_measurement_device 'Bruker SMART 1000'
_diffrn_measurement_method omega-scans
_diffrn_radiation_monochromator graphite
_diffrn_radiation_source 'fine-focus sealed tube'
_diffrn_radiation_type MoK\a
_diffrn_radiation_wavelength 0.71073
_diffrn_reflns_av_R_equivalents 0.0507
_diffrn_reflns_av_sigmaI/netI 0.0442
_diffrn_reflns_limit_h_max 11
_diffrn_reflns_limit_h_min -10
_diffrn_reflns_limit_k_max 29
_diffrn_reflns_limit_k_min -27
_diffrn_reflns_limit_l_max 37
_diffrn_reflns_limit_l_min -37
_diffrn_reflns_number 37911
_diffrn_reflns_theta_max 22.50
_diffrn_reflns_theta_min 1.65
_diffrn_standards_number 'none (area detector data)'
_exptl_absorpt_coefficient_mu 0.660
_exptl_absorpt_correction_T_max 0.928
_exptl_absorpt_correction_T_min 0.756
_exptl_absorpt_correction_type multi-scan
_exptl_crystal_colour needle
_exptl_crystal_density_diffrn 1.511
_exptl_crystal_density_meas ?
_exptl_crystal_description yellow
_exptl_crystal_F_000 4288
_exptl_crystal_size_max 0.45
_exptl_crystal_size_mid 0.12
_exptl_crystal_size_min 0.10
_refine_diff_density_max 0.724
_refine_diff_density_min -0.914
_refine_diff_density_rms 0.105
_refine_ls_extinction_coef noref
_refine_ls_extinction_method none
_refine_ls_goodness_of_fit_all 1.283
_refine_ls_goodness_of_fit_obs 1.356
_refine_ls_hydrogen_treatment noref
_refine_ls_matrix_type full
_refine_ls_number_parameters 1153
_refine_ls_number_reflns 11977
_refine_ls_number_restraints 0
_refine_ls_restrained_S_all 1.303
_refine_ls_restrained_S_obs 1.356
_refine_ls_R_factor_all 0.0987
_refine_ls_R_factor_obs 0.0771
_refine_ls_shift/esd_max -0.002
_refine_ls_shift/esd_mean 0.000
_refine_ls_structure_factor_coef Fsqd
_refine_ls_weighting_details 'w=1/[\s^2^(Fo^2^)+(0.0000P)^2^+94.7671P] where P=(Fo^2^+2Fc^2^)/3'
_refine_ls_weighting_scheme calc
_refine_ls_wR_factor_all 0.1603
_refine_ls_wR_factor_obs 0.1476
_reflns_number_observed 9668
_reflns_number_total 12057
_reflns_observed_criterion >2sigma(I)
_cod_data_source_file ic000934o_07.cif
_cod_data_source_block '[Mo2(DAniF)3]2(mu-O2CCH2CO2).CH2Cl2'
_cod_depositor_comments
;
The following automatic conversions were performed:

'_chemical_melting_point' value 'not measured' was changed to '?' -
the value is undefined or not given.

Automatic conversion script
Id: cif_fix_values 1569 2011-02-09 13:29:24Z adriana 

The following automatic conversions were performed:

'_geom_angle_publ_flag' value 'Y' changed to 'y' according to the
built-in table from CIF Core dictionary named 'cif_core.dic' version
2.4.1 from 2010-06-29 (93 times).

'_geom_angle_publ_flag' value 'N'
changed to 'n' according to the built-in table from CIF Core
dictionary named 'cif_core.dic' version 2.4.1 from 2010-06-29 (133
times).

'_geom_bond_publ_flag' value 'Y' changed to 'y' according to
the built-in table from CIF Core dictionary named 'cif_core.dic'
version 2.4.1 from 2010-06-29 (48 times).

'_geom_bond_publ_flag'
value 'N' changed to 'n' according to the built-in table from CIF
Core dictionary named 'cif_core.dic' version 2.4.1 from 2010-06-29
(98 times).

Automatic conversion script
Id: cif_fix_values 1646 2011-03-28 12:23:43Z adriana 

The following automatic conversions were performed:

'_exptl_crystal_density_meas' value 'not measured' was changed to '?'
- the value is perceived as not measured.

Automatic conversion script
Id: cif_fix_values 3008 2015-01-20 13:52:24Z robertas 

The following automatic conversions were performed:

'_refine_ls_weighting_scheme' value 'calc
w=1/[\s^2^(Fo^2^)+(0.0000P)^2^+94.7671P] where P=(Fo^2^+2Fc^2^)/3'
was changed to 'calc'. New tag '_refine_ls_weighting_details' was
created. The value of the new tag was set to
'w=1/[\s^2^(Fo^2^)+(0.0000P)^2^+94.7671P] where P=(Fo^2^+2Fc^2^)/3'.

Automatic conversion script
Id: cif_fix_values 3143 2015-03-26 13:38:13Z robertas 
;
_cod_original_cell_volume 9241.3(14)
_cod_database_code 4319373

loop_
_symmetry_equiv_pos_as_xyz
'x, y, z'
'-x+1/2, y+1/2, -z+1/2'
'-x, -y, -z'
'x-1/2, -y-1/2, z-1/2'

loop_
_atom_site_aniso_label
_atom_site_aniso_U_11
_atom_site_aniso_U_22
_atom_site_aniso_U_33
_atom_site_aniso_U_23
_atom_site_aniso_U_13
_atom_site_aniso_U_12
Mo1 0.0323(5) 0.0264(5) 0.0266(4) 0.0000(4) 0.0027(4) -0.0022(4)
Mo2 0.0326(5) 0.0245(4) 0.0302(5) -0.0003(4) 0.0050(4) -0.0018(4)
Mo4 0.0327(5) 0.0323(5) 0.0289(5) -0.0061(4) 0.0064(4) -0.0042(4)
Mo3 0.0298(5) 0.0369(5) 0.0266(5) -0.0057(4) 0.0034(4) -0.0019(4)
Cl1 0.065(2) 0.071(2) 0.108(3) -0.016(2) 0.014(2) -0.007(2)
Cl2 0.079(3) 0.085(3) 0.084(3) -0.021(2) 0.013(2) 0.010(2)
O1 0.032(4) 0.022(3) 0.025(3) -0.004(3) 0.000(3) -0.004(3)
O2 0.035(4) 0.019(4) 0.029(4) -0.006(3) -0.002(3) -0.002(3)
O4 0.031(4) 0.022(4) 0.032(4) -0.003(3) 0.002(3) -0.001(3)
O3 0.032(4) 0.025(3) 0.032(4) -0.001(3) -0.001(3) -0.004(3)
O5 0.046(5) 0.067(5) 0.047(5) 0.006(4) -0.004(4) -0.028(4)
O6 0.059(6) 0.044(5) 0.091(7) -0.033(5) -0.005(5) 0.010(4)
O7 0.043(5) 0.078(6) 0.060(5) -0.018(5) -0.015(4) 0.000(4)
O8 0.100(10) 0.057(8) 0.396(28) 0.093(13) -0.075(13) -0.036(8)
O9 0.061(5) 0.041(5) 0.058(5) -0.019(4) 0.001(4) -0.002(4)
O10 0.040(5) 0.055(5) 0.095(7) -0.004(5) -0.001(4) -0.023(4)
O11 0.044(5) 0.081(7) 0.085(7) 0.006(5) 0.006(5) 0.020(5)
O12 0.107(9) 0.061(6) 0.123(9) 0.038(7) 0.017(7) 0.019(6)
O13 0.097(7) 0.079(6) 0.040(5) 0.013(5) -0.004(5) 0.018(6)
O14 0.113(9) 0.053(6) 0.083(7) -0.029(5) 0.002(6) 0.011(6)
O15 0.097(8) 0.051(6) 0.118(9) 0.027(6) -0.025(7) -0.008(5)
O16 0.044(5) 0.048(5) 0.080(6) 0.003(4) 0.010(4) 0.013(4)
N1 0.026(4) 0.031(5) 0.025(4) -0.003(4) 0.000(3) 0.000(4)
N2 0.032(5) 0.023(4) 0.043(5) -0.010(4) 0.001(4) 0.002(4)
N3 0.033(5) 0.035(5) 0.023(4) -0.001(4) -0.001(4) -0.004(4)
N4 0.028(5) 0.030(5) 0.032(5) -0.002(4) 0.003(4) -0.004(4)
N5 0.027(5) 0.027(4) 0.033(5) -0.002(4) 0.006(4) -0.001(4)
N6 0.031(5) 0.025(4) 0.029(4) 0.004(4) 0.007(4) 0.001(4)
N7 0.030(5) 0.039(5) 0.029(4) -0.009(4) 0.008(4) -0.003(4)
N8 0.032(5) 0.039(5) 0.032(5) -0.003(4) 0.010(4) -0.007(4)
N9 0.030(5) 0.033(5) 0.025(4) -0.004(4) 0.002(4) 0.001(4)
N10 0.038(5) 0.038(5) 0.023(4) -0.007(4) 0.008(4) -0.012(4)
N11 0.035(5) 0.040(5) 0.023(4) -0.006(4) -0.001(4) -0.002(4)
N12 0.025(5) 0.030(5) 0.029(4) 0.000(4) 0.007(3) -0.001(4)
C1 0.028(5) 0.024(5) 0.026(5) -0.003(4) 0.005(4) -0.006(4)
C2 0.024(5) 0.026(6) 0.031(6) -0.002(4) 0.000(4) 0.001(4)
C3 0.043(6) 0.027(5) 0.036(6) -0.004(5) -0.005(5) 0.004(5)
C4 0.022(5) 0.033(6) 0.045(6) 0.003(5) 0.008(5) 0.007(5)
C5 0.024(5) 0.028(5) 0.033(6) -0.004(4) 0.014(4) -0.002(4)
C6 0.045(6) 0.041(6) 0.024(5) 0.014(5) 0.004(5) 0.000(5)
C7 0.043(7) 0.045(6) 0.027(6) 0.001(5) 0.003(5) -0.008(5)
C8 0.030(6) 0.047(7) 0.042(7) 0.001(5) 0.001(5) -0.006(5)
C9 0.052(7) 0.061(7) 0.025(6) 0.001(5) 0.009(5) -0.022(6)
C10 0.053(7) 0.052(7) 0.028(6) -0.007(5) 0.000(5) -0.013(6)
C11 0.053(9) 0.102(12) 0.078(10) 0.007(9) -0.007(7) -0.036(8)
C12 0.035(6) 0.027(5) 0.039(6) -0.004(5) 0.011(5) 0.001(5)
C13 0.035(6) 0.033(6) 0.043(6) -0.009(5) 0.007(5) -0.002(5)
C14 0.050(7) 0.031(6) 0.047(7) -0.010(5) 0.006(5) -0.008(5)
C15 0.042(7) 0.023(6) 0.068(8) -0.011(5) 0.015(6) -0.001(5)
C16 0.043(7) 0.045(7) 0.054(7) -0.007(6) 0.009(6) 0.009(6)
C17 0.036(6) 0.040(6) 0.051(7) -0.007(5) 0.010(5) 0.003(5)
C18 0.065(9) 0.068(9) 0.098(11) -0.054(8) -0.005(8) 0.009(7)
C19 0.039(6) 0.041(7) 0.028(6) 0.015(5) 0.007(5) 0.003(5)
C20 0.041(6) 0.050(7) 0.018(5) 0.016(5) 0.007(5) -0.005(5)
C21 0.037(7) 0.057(8) 0.044(7) 0.005(6) -0.003(5) 0.004(6)
C22 0.045(7) 0.044(7) 0.042(7) -0.005(5) -0.001(5) -0.004(6)
C23 0.047(7) 0.058(8) 0.032(6) -0.005(6) 0.000(5) -0.014(6)
C24 0.039(7) 0.069(9) 0.033(6) 0.001(6) -0.006(5) -0.001(6)
C25 0.042(7) 0.046(7) 0.045(7) 0.004(5) 0.004(5) 0.001(5)
C26 0.060(9) 0.089(11) 0.073(9) -0.033(8) -0.022(7) -0.004(8)
C27 0.031(6) 0.040(7) 0.062(8) 0.015(6) -0.004(5) -0.005(5)
C28 0.081(10) 0.060(9) 0.067(9) 0.029(7) -0.011(7) -0.038(8)
C29 0.114(15) 0.095(13) 0.114(15) 0.066(12) -0.046(12) -0.060(12)
C30 0.057(9) 0.041(9) 0.161(18) 0.051(11) -0.021(10) -0.016(7)
C31 0.062(10) 0.042(8) 0.142(15) -0.006(9) 0.008(10) -0.006(7)
C32 0.060(9) 0.044(7) 0.092(10) 0.006(7) 0.005(7) -0.010(6)
C33 0.108(19) 0.043(12) 0.674(77) 0.003(27) 0.081(30) -0.014(14)
C34 0.027(5) 0.035(6) 0.023(5) 0.004(4) 0.003(4) 0.007(5)
C35 0.028(5) 0.025(5) 0.036(6) -0.006(4) -0.001(4) 0.000(4)
C36 0.039(7) 0.046(7) 0.040(6) -0.011(5) 0.006(5) -0.005(5)
C37 0.047(7) 0.028(6) 0.056(7) -0.003(5) 0.005(6) -0.009(5)
C38 0.044(7) 0.037(7) 0.045(7) -0.015(5) -0.008(5) 0.005(5)
C39 0.051(7) 0.037(6) 0.046(7) -0.010(5) -0.002(5) 0.002(5)
C40 0.052(7) 0.031(6) 0.034(6) -0.004(5) 0.007(5) -0.010(5)
C41 0.098(11) 0.048(8) 0.060(8) -0.019(6) 0.006(8) -0.009(7)
C42 0.030(6) 0.036(6) 0.019(5) -0.002(4) 0.002(4) -0.003(5)
C43 0.030(6) 0.037(6) 0.035(6) 0.003(5) -0.002(5) -0.003(5)
C44 0.039(7) 0.038(6) 0.043(6) 0.004(5) 0.009(5) -0.005(5)
C45 0.029(6) 0.039(6) 0.038(6) -0.008(5) -0.001(5) -0.003(5)
C46 0.023(6) 0.050(7) 0.065(8) -0.001(6) 0.001(5) 0.009(5)
C47 0.042(7) 0.035(6) 0.044(6) 0.010(5) 0.012(5) 0.001(5)
C48 0.057(9) 0.051(9) 0.132(14) -0.003(9) -0.015(9) -0.024(7)
C49 0.037(6) 0.048(7) 0.018(5) -0.008(5) 0.011(4) -0.014(5)
C50 0.030(6) 0.043(6) 0.028(5) -0.001(5) 0.007(4) 0.000(5)
C51 0.032(6) 0.055(8) 0.045(7) 0.001(5) 0.005(5) -0.001(6)
C52 0.060(8) 0.051(7) 0.046(7) 0.013(6) 0.011(6) 0.005(6)
C53 0.034(7) 0.079(9) 0.039(7) -0.007(6) 0.006(5) 0.017(6)
C54 0.029(6) 0.069(9) 0.051(7) -0.010(6) 0.004(5) -0.003(6)
C55 0.037(7) 0.048(7) 0.039(6) -0.013(5) -0.006(5) -0.007(5)
C56 0.063(10) 0.111(13) 0.087(11) 0.011(10) 0.004(8) 0.038(9)
C57 0.021(5) 0.045(6) 0.035(6) -0.006(5) 0.005(4) -0.006(5)
C58 0.063(8) 0.061(8) 0.048(8) -0.006(6) 0.012(6) 0.000(7)
C59 0.077(10) 0.082(10) 0.041(7) 0.006(7) 0.007(7) 0.006(8)
C60 0.057(8) 0.059(8) 0.055(8) 0.009(7) 0.003(6) -0.002(7)
C61 0.053(8) 0.048(7) 0.058(8) 0.001(6) 0.016(6) -0.014(6)
C62 0.052(7) 0.053(7) 0.031(6) -0.009(5) 0.009(5) -0.006(6)
C63 0.116(16) 0.152(20) 0.111(15) 0.069(14) 0.009(12) 0.030(14)
C64 0.039(6) 0.052(7) 0.020(5) -0.004(5) 0.001(5) -0.009(5)
C65 0.030(6) 0.049(7) 0.032(6) 0.001(5) 0.008(5) -0.009(5)
C66 0.058(8) 0.049(7) 0.033(6) -0.004(5) 0.001(6) 0.001(6)
C67 0.053(7) 0.058(8) 0.044(7) -0.002(6) 0.009(6) 0.012(6)
C68 0.061(8) 0.050(7) 0.035(6) 0.006(6) 0.002(6) -0.001(6)
C69 0.068(9) 0.087(10) 0.028(6) -0.002(6) 0.001(6) -0.005(8)
C70 0.055(8) 0.083(9) 0.034(7) -0.013(6) 0.008(6) 0.005(7)
C71 0.192(21) 0.104(14) 0.075(11) 0.021(10) -0.030(12) 0.079(14)
C72 0.042(7) 0.032(6) 0.037(6) -0.011(5) 0.001(5) -0.003(5)
C73 0.058(8) 0.061(8) 0.060(8) -0.026(7) 0.004(6) -0.008(7)
C74 0.073(10) 0.053(8) 0.073(9) -0.031(7) 0.002(8) -0.017(7)
C75 0.071(9) 0.036(7) 0.055(8) -0.013(6) 0.016(7) -0.001(6)
C76 0.065(8) 0.039(7) 0.054(7) 0.003(6) 0.000(6) 0.004(6)
C77 0.058(8) 0.033(6) 0.049(7) -0.003(5) -0.005(6) -0.007(6)
C78 0.137(17) 0.057(10) 0.120(15) -0.012(9) 0.026(13) 0.026(11)
C79 0.029(6) 0.042(6) 0.029(5) -0.006(5) 0.014(4) -0.010(5)
C80 0.034(6) 0.032(6) 0.033(6) 0.000(5) -0.001(5) 0.000(5)
C81 0.135(13) 0.034(7) 0.040(7) -0.008(6) -0.016(8) 0.006(8)
C82 0.116(13) 0.056(9) 0.048(8) 0.012(7) -0.028(8) 0.006(8)
C83 0.064(9) 0.034(7) 0.077(10) 0.006(7) -0.010(7) -0.004(6)
C84 0.163(17) 0.039(8) 0.085(12) -0.006(8) 0.021(11) -0.018(9)
C85 0.172(17) 0.057(9) 0.046(8) -0.008(7) 0.021(9) -0.031(10)
C86 0.192(23) 0.081(13) 0.164(21) 0.054(13) -0.111(18) -0.029(13)
C87 0.018(5) 0.037(6) 0.056(7) -0.020(6) 0.019(5) -0.007(5)
C88 0.043(6) 0.041(6) 0.031(6) 0.003(5) 0.008(5) -0.002(5)
C89 0.033(6) 0.042(6) 0.054(7) -0.003(6) 0.026(5) 0.005(5)
C90 0.037(7) 0.028(6) 0.060(7) -0.002(5) 0.006(6) 0.002(5)
C91 0.041(7) 0.029(6) 0.057(7) 0.008(5) -0.001(6) 0.005(5)
C92 0.051(7) 0.032(6) 0.034(6) -0.004(5) 0.021(5) -0.009(5)
C93 0.052(8) 0.047(8) 0.119(12) 0.001(8) 0.003(8) 0.022(6)
C94 0.060(8) 0.048(7) 0.084(10) -0.020(7) 0.006(7) 0.000(6)

loop_
_atom_site_label
_atom_site_type_symbol
_atom_site_fract_x
_atom_site_fract_y
_atom_site_fract_z
_atom_site_U_iso_or_equiv
_atom_site_thermal_displace_type
_atom_site_occupancy
_atom_site_calc_flag
_atom_site_refinement_flags
_atom_site_disorder_group
Mo1 Mo 1.60022(8) 0.25744(3) 0.36913(2) 0.0284(2) Uani 1 d . .
Mo2 Mo 1.51433(8) 0.19043(3) 0.34967(2) 0.0291(2) Uani 1 d . .
Mo4 Mo 1.30575(8) 0.19546(3) 0.16536(2) 0.0313(2) Uani 1 d . .
Mo3 Mo 1.20570(8) 0.26133(3) 0.15046(2) 0.0311(2) Uani 1 d . .
Cl1 Cl 0.9606(4) 0.94190(14) 0.21226(12) 0.0814(11) Uani 1 d . .
Cl2 Cl 0.7729(4) 0.91269(15) 0.15174(12) 0.0827(11) Uani 1 d . .
O1 O 1.5165(6) 0.2982(2) 0.3208(2) 0.0263(14) Uani 1 d . .
O2 O 1.4154(6) 0.2276(2) 0.3020(2) 0.0275(15) Uani 1 d . .
O4 O 1.3816(6) 0.2302(2) 0.2181(2) 0.0281(15) Uani 1 d . .
O3 O 1.2763(6) 0.3000(2) 0.2014(2) 0.0294(15) Uani 1 d . .
O5 O 2.1775(7) 0.3869(3) 0.3172(2) 0.053(2) Uani 1 d . .
O6 O 1.6534(8) -0.0044(3) 0.2270(3) 0.065(2) Uani 1 d . .
O7 O 2.0533(7) 0.3235(3) 0.5139(2) 0.060(2) Uani 1 d . .
O8 O 1.4778(14) -0.0531(5) 0.4231(7) 0.185(10) Uani 1 d . .
O9 O 1.4326(8) 0.4502(3) 0.4958(2) 0.053(2) Uani 1 d . .
O10 O 0.8950(7) 0.0818(3) 0.3865(3) 0.064(2) Uani 1 d . .
O11 O 0.6156(8) 0.3706(4) 0.1973(3) 0.070(3) Uani 1 d . .
O12 O 1.1950(11) -0.0038(4) 0.2957(3) 0.097(4) Uani 1 d . .
O13 O 0.8036(10) 0.3336(4) -0.0079(2) 0.072(3) Uani 1 d . .
O14 O 1.3872(11) -0.0359(3) 0.0647(3) 0.083(3) Uani 1 d . .
O15 O 1.3506(10) 0.4762(3) 0.0417(3) 0.089(3) Uani 1 d . .
O16 O 1.9160(7) 0.0948(3) 0.1268(3) 0.057(2) Uani 1 d . .
N1 N 1.7666(7) 0.2483(3) 0.3322(2) 0.027(2) Uani 1 d . .
N2 N 1.6693(8) 0.1776(3) 0.3092(2) 0.033(2) Uani 1 d . .
N3 N 1.6965(7) 0.2208(3) 0.4173(2) 0.030(2) Uani 1 d . .
N4 N 1.6059(7) 0.1477(3) 0.3949(2) 0.030(2) Uani 1 d . .
N5 N 1.4314(7) 0.2760(3) 0.4039(2) 0.029(2) Uani 1 d . .
N6 N 1.3434(7) 0.2007(3) 0.3837(2) 0.028(2) Uani 1 d . .
N7 N 1.0426(7) 0.2425(3) 0.1863(2) 0.033(2) Uani 1 d . .
N8 N 1.1504(8) 0.1689(3) 0.2011(2) 0.034(2) Uani 1 d . .
N9 N 1.1218(7) 0.2289(3) 0.0987(2) 0.029(2) Uani 1 d . .
N10 N 1.2358(8) 0.1573(3) 0.1134(2) 0.033(2) Uani 1 d . .
N11 N 1.3668(8) 0.2891(3) 0.1179(2) 0.033(2) Uani 1 d . .
N12 N 1.4800(7) 0.2191(3) 0.1355(2) 0.028(2) Uani 1 d . .
C1 C 1.4434(9) 0.2741(3) 0.2967(3) 0.026(2) Uani 1 d . .
C2 C 1.3470(9) 0.2754(3) 0.2250(3) 0.027(2) Uani 1 d . .
C3 C 1.3865(10) 0.3027(3) 0.2625(3) 0.035(2) Uani 1 d . .
H3A H 1.4491(10) 0.3283(3) 0.2552(3) 0.042 Uiso 1 calc R .
H3B H 1.3102(10) 0.3202(3) 0.2720(3) 0.042 Uiso 1 calc R .
C4 C 1.7658(9) 0.2105(4) 0.3078(3) 0.033(2) Uani 1 d . .
H4A H 1.8322(9) 0.2066(4) 0.2896(3) 0.040 Uiso 1 calc R .
C5 C 1.8711(9) 0.2850(3) 0.3293(3) 0.028(2) Uani 1 d . .
C6 C 1.9376(10) 0.3008(4) 0.3615(3) 0.037(3) Uani 1 d . .
H6A H 1.9147(10) 0.2880(4) 0.3861(3) 0.044 Uiso 1 calc R .
C7 C 2.0386(10) 0.3352(4) 0.3596(3) 0.039(3) Uani 1 d . .
H7A H 2.0782(10) 0.3468(4) 0.3827(3) 0.046 Uiso 1 calc R .
C8 C 2.0803(10) 0.3524(4) 0.3232(3) 0.039(3) Uani 1 d . .
C9 C 2.0140(11) 0.3371(4) 0.2892(3) 0.046(3) Uani 1 d . .
H9A H 2.0389(11) 0.3490(4) 0.2646(3) 0.055 Uiso 1 calc R .
C10 C 1.9100(11) 0.3036(4) 0.2924(3) 0.044(3) Uani 1 d . .
H10A H 1.8656(11) 0.2935(4) 0.2697(3) 0.053 Uiso 1 calc R .
C11 C 2.2556(13) 0.3984(6) 0.3499(4) 0.078(4) Uani 1 d . .
H11A H 2.3200(13) 0.4228(6) 0.3425(4) 0.117 Uiso 1 calc R .
H11B H 2.2978(13) 0.3684(6) 0.3592(4) 0.117 Uiso 1 calc R .
H11C H 2.2027(13) 0.4121(6) 0.3705(4) 0.117 Uiso 1 calc R .
C12 C 1.6702(10) 0.1338(3) 0.2856(3) 0.034(2) Uani 1 d . .
C13 C 1.5537(10) 0.1181(4) 0.2680(3) 0.037(3) Uani 1 d . .
H13A H 1.4806(10) 0.1386(4) 0.2694(3) 0.045 Uiso 1 calc R .
C14 C 1.5462(11) 0.0719(4) 0.2486(3) 0.043(3) Uani 1 d . .
H14A H 1.4673(11) 0.0615(4) 0.2377(3) 0.051 Uiso 1 calc R .
C15 C 1.6530(11) 0.0418(4) 0.2453(3) 0.044(3) Uani 1 d . .
C16 C 1.7705(11) 0.0569(4) 0.2629(3) 0.047(3) Uani 1 d . .
H16A H 1.8434(11) 0.0363(4) 0.2616(3) 0.057 Uiso 1 calc R .
C17 C 1.7768(10) 0.1027(4) 0.2822(3) 0.042(3) Uani 1 d . .
H17A H 1.8555(10) 0.1130(4) 0.2933(3) 0.050 Uiso 1 calc R .
C18 C 1.5379(13) -0.0197(5) 0.2078(4) 0.077(4) Uani 1 d . .
H18A H 1.5503(13) -0.0523(5) 0.1962(4) 0.115 Uiso 1 calc R .
H18B H 1.5160(13) 0.0042(5) 0.1874(4) 0.115 Uiso 1 calc R .
H18C H 1.4688(13) -0.0212(5) 0.2265(4) 0.115 Uiso 1 calc R .
C19 C 1.6804(10) 0.1713(4) 0.4198(3) 0.036(3) Uani 1 d . .
H19A H 1.7231(10) 0.1534(4) 0.4396(3) 0.043 Uiso 1 calc R .
C20 C 1.7854(10) 0.2455(4) 0.4433(3) 0.037(3) Uani 1 d . .
C21 C 1.7598(11) 0.2935(4) 0.4562(3) 0.046(3) Uani 1 d . .
H21A H 1.6812(11) 0.3081(4) 0.4487(3) 0.055 Uiso 1 calc R .
C22 C 1.8433(10) 0.3214(4) 0.4796(3) 0.044(3) Uani 1 d . .
H22A H 1.8210(10) 0.3537(4) 0.4878(3) 0.052 Uiso 1 calc R .
C23 C 1.9624(11) 0.3000(4) 0.4908(3) 0.046(3) Uani 1 d . .
C24 C 1.9917(11) 0.2523(5) 0.4783(3) 0.047(3) Uani 1 d . .
H24A H 2.0705(11) 0.2379(5) 0.4859(3) 0.057 Uiso 1 calc R .
C25 C 1.9065(10) 0.2253(4) 0.4549(3) 0.044(3) Uani 1 d . .
H25A H 1.9294(10) 0.1932(4) 0.4465(3) 0.053 Uiso 1 calc R .
C26 C 2.0216(13) 0.3713(5) 0.5297(4) 0.074(4) Uani 1 d . .
H26A H 2.0933(13) 0.3835(5) 0.5453(4) 0.111 Uiso 1 calc R .
H26B H 1.9461(13) 0.3682(5) 0.5460(4) 0.111 Uiso 1 calc R .
H26C H 2.0038(13) 0.3944(5) 0.5085(4) 0.111 Uiso 1 calc R .
C27 C 1.5781(10) 0.0954(4) 0.4023(3) 0.044(3) Uani 1 d . .
C28 C 1.5527(13) 0.0783(5) 0.4399(4) 0.069(4) Uani 1 d . .
H28A H 1.5577(13) 0.1002(5) 0.4612(4) 0.083 Uiso 1 calc R .
C29 C 1.5197(17) 0.0285(7) 0.4456(6) 0.108(7) Uani 1 d . .
H29A H 1.5039(17) 0.0173(7) 0.4712(6) 0.129 Uiso 1 calc R .
C30 C 1.5096(14) -0.0044(5) 0.4155(6) 0.086(6) Uani 1 d . .
C31 C 1.5319(13) 0.0127(5) 0.3783(6) 0.082(5) Uani 1 d . .
H31A H 1.5237(13) -0.0094(5) 0.3571(6) 0.099 Uiso 1 calc R .
C32 C 1.5671(12) 0.0630(4) 0.3712(4) 0.065(4) Uani 1 d . .
H32A H 1.5827(12) 0.0741(4) 0.3457(4) 0.078 Uiso 1 calc R .
C33 C 1.4766(24) -0.0859(8) 0.4118(13) 0.274(25) Uani 1 d . .
H33A H 1.4426(24) -0.1095(8) 0.4305(13) 0.412 Uiso 1 calc R .
H33B H 1.5634(24) -0.0955(8) 0.4049(13) 0.412 Uiso 1 calc R .
H33C H 1.4225(24) -0.0858(8) 0.3885(13) 0.412 Uiso 1 calc R .
C34 C 1.3328(9) 0.2445(3) 0.4031(3) 0.028(2) Uani 1 d . .
H34A H 1.2561(9) 0.2526(3) 0.4160(3) 0.034 Uiso 1 calc R .
C35 C 1.4228(9) 0.3201(3) 0.4274(3) 0.029(2) Uani 1 d . .
C36 C 1.4908(10) 0.3624(4) 0.4163(3) 0.042(3) Uani 1 d . .
H36A H 1.5375(10) 0.3619(4) 0.3930(3) 0.050 Uiso 1 calc R .
C37 C 1.4910(10) 0.4055(4) 0.4393(3) 0.044(3) Uani 1 d . .
H37A H 1.5368(10) 0.4338(4) 0.4313(3) 0.052 Uiso 1 calc R .
C38 C 1.4230(10) 0.4062(4) 0.4742(3) 0.042(3) Uani 1 d . .
C39 C 1.3537(11) 0.3649(4) 0.4857(3) 0.045(3) Uani 1 d . .
H39A H 1.3055(11) 0.3657(4) 0.5088(3) 0.053 Uiso 1 calc R .
C40 C 1.3562(10) 0.3215(4) 0.4623(3) 0.039(3) Uani 1 d . .
H40A H 1.3116(10) 0.2930(4) 0.4705(3) 0.047 Uiso 1 calc R .
C41 C 1.3454(14) 0.4569(5) 0.5273(4) 0.068(4) Uani 1 d . .
H41A H 1.3622(14) 0.4887(5) 0.5398(4) 0.103 Uiso 1 calc R .
H41B H 1.3569(14) 0.4302(5) 0.5461(4) 0.103 Uiso 1 calc R .
H41C H 1.2578(14) 0.4564(5) 0.5172(4) 0.103 Uiso 1 calc R .
C42 C 1.2307(9) 0.1696(4) 0.3835(3) 0.028(2) Uani 1 d . .
C43 C 1.2369(10) 0.1198(4) 0.3960(3) 0.034(2) Uani 1 d . .
H43A H 1.3169(10) 0.1067(4) 0.4038(3) 0.041 Uiso 1 calc R .
C44 C 1.1289(10) 0.0891(4) 0.3974(3) 0.040(3) Uani 1 d . .
H44A H 1.1361(10) 0.0562(4) 0.4064(3) 0.048 Uiso 1 calc R .
C45 C 1.0103(10) 0.1077(4) 0.3851(3) 0.035(2) Uani 1 d . .
C46 C 1.0045(10) 0.1566(4) 0.3723(3) 0.046(3) Uani 1 d . .
H46A H 0.9247(10) 0.1698(4) 0.3642(3) 0.056 Uiso 1 calc R .
C47 C 1.1125(10) 0.1868(4) 0.3709(3) 0.040(3) Uani 1 d . .
H47A H 1.1050(10) 0.2195(4) 0.3613(3) 0.048 Uiso 1 calc R .
C48 C 0.9016(13) 0.0294(5) 0.3894(5) 0.080(5) Uani 1 d . .
H48A H 0.8153(13) 0.0157(5) 0.3901(5) 0.121 Uiso 1 calc R .
H48B H 0.9479(13) 0.0202(5) 0.4131(5) 0.121 Uiso 1 calc R .
H48C H 0.9463(13) 0.0162(5) 0.3669(5) 0.121 Uiso 1 calc R .
C49 C 1.0494(10) 0.1986(4) 0.2056(3) 0.035(3) Uani 1 d . .
H49A H 0.9824(10) 0.1890(4) 0.2222(3) 0.042 Uiso 1 calc R .
C50 C 0.9334(9) 0.2737(4) 0.1908(3) 0.033(2) Uani 1 d . .
C51 C 0.9509(10) 0.3256(4) 0.1872(3) 0.044(3) Uani 1 d . .
H51A H 1.0343(10) 0.3381(4) 0.1836(3) 0.053 Uiso 1 calc R .
C52 C 0.8488(12) 0.3586(5) 0.1889(3) 0.052(3) Uani 1 d . .
H52A H 0.8632(12) 0.3930(5) 0.1859(3) 0.063 Uiso 1 calc R .
C53 C 0.7235(11) 0.3406(5) 0.1950(3) 0.051(3) Uani 1 d . .
C54 C 0.7030(11) 0.2894(5) 0.1977(3) 0.050(3) Uani 1 d . .
H54A H 0.6199(11) 0.2766(5) 0.2016(3) 0.060 Uiso 1 calc R .
C55 C 0.8090(10) 0.2573(4) 0.1945(3) 0.041(3) Uani 1 d . .
H55A H 0.7941(10) 0.2227(4) 0.1949(3) 0.049 Uiso 1 calc R .
C56 C 0.6290(14) 0.4224(6) 0.1868(4) 0.087(5) Uani 1 d . .
H56A H 0.5470(14) 0.4392(6) 0.1896(4) 0.130 Uiso 1 calc R .
H56B H 0.6567(14) 0.4249(6) 0.1598(4) 0.130 Uiso 1 calc R .
H56C H 0.6925(14) 0.4380(6) 0.2038(4) 0.130 Uiso 1 calc R .
C57 C 1.1622(9) 0.1243(4) 0.2248(3) 0.033(2) Uani 1 d . .
C58 C 1.1519(12) 0.1263(5) 0.2656(3) 0.057(3) Uani 1 d . .
H58A H 1.1367(12) 0.1570(5) 0.2780(3) 0.068 Uiso 1 calc R .
C59 C 1.1640(13) 0.0827(5) 0.2881(4) 0.067(4) Uani 1 d . .
H59A H 1.1566(13) 0.0845(5) 0.3155(4) 0.080 Uiso 1 calc R .
C60 C 1.1871(12) 0.0364(5) 0.2701(4) 0.057(3) Uani 1 d . .
C61 C 1.2014(11) 0.0343(4) 0.2300(3) 0.053(3) Uani 1 d . .
H61A H 1.2180(11) 0.0038(4) 0.2175(3) 0.064 Uiso 1 calc R .
C62 C 1.1907(11) 0.0785(4) 0.2080(3) 0.045(3) Uani 1 d . .
H62A H 1.2034(11) 0.0770(4) 0.1808(3) 0.054 Uiso 1 calc R .
C63 C 1.2444(18) -0.0480(8) 0.2835(5) 0.127(8) Uani 1 d . .
H63A H 1.2428(18) -0.0718(8) 0.3049(5) 0.190 Uiso 1 calc R .
H63B H 1.3325(18) -0.0431(8) 0.2752(5) 0.190 Uiso 1 calc R .
H63C H 1.1934(18) -0.0607(8) 0.2618(5) 0.190 Uiso 1 calc R .
C64 C 1.1579(10) 0.1828(4) 0.0890(3) 0.037(3) Uani 1 d . .
H64A H 1.1293(10) 0.1684(4) 0.0655(3) 0.044 Uiso 1 calc R .
C65 C 1.0397(9) 0.2559(4) 0.0716(3) 0.037(2) Uani 1 d . .
C66 C 0.9295(11) 0.2802(4) 0.0849(3) 0.047(3) Uani 1 d . .
H66A H 0.9086(11) 0.2786(4) 0.1115(3) 0.056 Uiso 1 calc R .
C67 C 0.8499(11) 0.3069(4) 0.0592(3) 0.052(3) Uani 1 d . .
H67A H 0.7767(11) 0.3235(4) 0.0686(3) 0.062 Uiso 1 calc R .
C68 C 0.8796(12) 0.3089(4) 0.0193(3) 0.049(3) Uani 1 d . .
C69 C 0.9872(13) 0.2845(5) 0.0059(3) 0.061(4) Uani 1 d . .
H69A H 1.0063(13) 0.2847(5) -0.0209(3) 0.073 Uiso 1 calc R .
C70 C 1.0672(12) 0.2596(5) 0.0320(3) 0.057(3) Uani 1 d . .
H70A H 1.1427(12) 0.2447(5) 0.0227(3) 0.069 Uiso 1 calc R .
C71 C 0.7029(20) 0.3648(6) 0.0058(5) 0.124(8) Uani 1 d . .
H71A H 0.6580(20) 0.3796(6) -0.0163(5) 0.185 Uiso 1 calc R .
H71B H 0.7389(20) 0.3909(6) 0.0222(5) 0.185 Uiso 1 calc R .
H71C H 0.6431(20) 0.3450(6) 0.0209(5) 0.185 Uiso 1 calc R .
C72 C 1.2695(10) 0.1071(4) 0.1024(3) 0.037(3) Uani 1 d . .
C73 C 1.1920(12) 0.0765(5) 0.0786(4) 0.059(3) Uani 1 d . .
H73A H 1.1102(12) 0.0877(5) 0.0706(4) 0.071 Uiso 1 calc R .
C74 C 1.2356(14) 0.0288(5) 0.0665(4) 0.066(4) Uani 1 d . .
H74A H 1.1835(14) 0.0091(5) 0.0501(4) 0.079 Uiso 1 calc R .
C75 C 1.3553(13) 0.0109(4) 0.0789(4) 0.054(3) Uani 1 d . .
C76 C 1.4302(12) 0.0396(4) 0.1033(3) 0.053(3) Uani 1 d . .
H76A H 1.5105(12) 0.0278(4) 0.1121(3) 0.063 Uiso 1 calc R .
C77 C 1.3855(11) 0.0869(4) 0.1150(3) 0.047(3) Uani 1 d . .
H77A H 1.4370(11) 0.1057(4) 0.1322(3) 0.056 Uiso 1 calc R .
C78 C 1.5097(18) -0.0539(6) 0.0753(5) 0.104(6) Uani 1 d . .
H78A H 1.5224(18) -0.0867(6) 0.0640(5) 0.156 Uiso 1 calc R .
H78B H 1.5163(18) -0.0562(6) 0.1036(5) 0.156 Uiso 1 calc R .
H78C H 1.5751(18) -0.0313(6) 0.0657(5) 0.156 Uiso 1 calc R .
C79 C 1.4742(9) 0.2632(4) 0.1173(3) 0.033(2) Uani 1 d . .
H79A H 1.5465(9) 0.2756(4) 0.1042(3) 0.040 Uiso 1 calc R .
C80 C 1.3672(9) 0.3365(4) 0.0972(3) 0.033(2) Uani 1 d . .
C81 C 1.3603(15) 0.3396(4) 0.0576(3) 0.070(4) Uani 1 d . .
H81A H 1.3579(15) 0.3102(4) 0.0427(3) 0.084 Uiso 1 calc R .
C82 C 1.3566(15) 0.3859(5) 0.0387(4) 0.074(4) Uani 1 d . .
H82A H 1.3559(15) 0.3868(5) 0.0113(4) 0.088 Uiso 1 calc R .
C83 C 1.3541(12) 0.4287(4) 0.0584(4) 0.058(3) Uani 1 d . .
C84 C 1.3556(18) 0.4272(5) 0.0988(5) 0.095(6) Uani 1 d . .
H84A H 1.3536(18) 0.4567(5) 0.1136(5) 0.114 Uiso 1 calc R .
C85 C 1.3600(18) 0.3809(5) 0.1171(4) 0.092(6) Uani 1 d . .
H85A H 1.3579(18) 0.3799(5) 0.1445(4) 0.110 Uiso 1 calc R .
C86 C 1.3325(21) 0.4797(6) 0.0015(6) 0.146(10) Uani 1 d . .
H86A H 1.3320(21) 0.5145(6) -0.0062(6) 0.219 Uiso 1 calc R .
H86B H 1.2510(21) 0.4645(6) -0.0058(6) 0.219 Uiso 1 calc R .
H86C H 1.4018(21) 0.4625(6) -0.0117(6) 0.219 Uiso 1 calc R .
C87 C 1.5951(9) 0.1897(4) 0.1355(3) 0.037(3) Uani 1 d . .
C88 C 1.6858(10) 0.1923(4) 0.1040(3) 0.038(3) Uani 1 d . .
H88A H 1.6723(10) 0.2154(4) 0.0837(3) 0.046 Uiso 1 calc R .
C89 C 1.7924(10) 0.1616(4) 0.1032(3) 0.043(3) Uani 1 d . .
H89A H 1.8526(10) 0.1652(4) 0.0831(3) 0.051 Uiso 1 calc R .
C90 C 1.8118(10) 0.1255(4) 0.1316(3) 0.042(3) Uani 1 d . .
C91 C 1.7273(10) 0.1232(4) 0.1633(3) 0.042(3) Uani 1 d . .
H91A H 1.7409(10) 0.1003(4) 0.1837(3) 0.051 Uiso 1 calc R .
C92 C 1.6218(10) 0.1559(4) 0.1637(3) 0.039(3) Uani 1 d . .
H92A H 1.5660(10) 0.1542(4) 0.1851(3) 0.047 Uiso 1 calc R .
C93 C 1.9192(12) 0.0499(5) 0.1494(4) 0.073(4) Uani 1 d . .
H93A H 1.9969(12) 0.0314(5) 0.1435(4) 0.109 Uiso 1 calc R .
H93B H 1.8446(12) 0.0297(5) 0.1430(4) 0.109 Uiso 1 calc R .
H93C H 1.9184(12) 0.0582(5) 0.1770(4) 0.109 Uiso 1 calc R .
C94 C 0.8329(12) 0.9019(5) 0.1994(4) 0.064(4) Uani 1 d . .
H94A H 0.7630(12) 0.9064(5) 0.2181(4) 0.077 Uiso 1 calc R .
H94B H 0.8625(12) 0.8673(5) 0.2014(4) 0.077 Uiso 1 calc R .

loop_
_atom_type_symbol
_atom_type_description
_atom_type_scat_dispersion_real
_atom_type_scat_dispersion_imag
_atom_type_scat_source
C C 0.0033 0.0016 'International Tables Vol C Tables 4.2.6.8 and 6.1.1.4'
H H 0.0000 0.0000 'International Tables Vol C Tables 4.2.6.8 and 6.1.1.4'
N N 0.0061 0.0033 'International Tables Vol C Tables 4.2.6.8 and 6.1.1.4'
O O 0.0106 0.0060 'International Tables Vol C Tables 4.2.6.8 and 6.1.1.4'
Cl Cl 0.1484 0.1585 'International Tables Vol C Tables 4.2.6.8 and 6.1.1.4'
Mo Mo -1.6832 0.6857 'International Tables Vol C Tables 4.2.6.8 and 6.1.1.4'

loop_
_geom_angle_atom_site_label_1
_geom_angle_atom_site_label_2
_geom_angle_atom_site_label_3
_geom_angle
_geom_angle_site_symmetry_1
_geom_angle_site_symmetry_3
_geom_angle_publ_flag
Mo2 Mo1 N3 92.6(2) . . y
Mo2 Mo1 O1 91.4(2) . . y
N3 Mo1 O1 175.4(3) . . y
Mo2 Mo1 N1 93.3(2) . . y
N3 Mo1 N1 91.5(3) . . y
O1 Mo1 N1 85.9(2) . . y
Mo2 Mo1 N5 91.5(2) . . y
N3 Mo1 N5 93.3(3) . . y
O1 Mo1 N5 88.9(3) . . y
N1 Mo1 N5 173.1(3) . . y
Mo1 Mo2 N4 92.6(2) . . y
Mo1 Mo2 N6 94.0(2) . . y
N4 Mo2 N6 92.4(3) . . y
Mo1 Mo2 N2 91.3(2) . . y
N4 Mo2 N2 92.8(3) . . y
N6 Mo2 N2 172.4(3) . . y
Mo1 Mo2 O2 92.4(2) . . y
N4 Mo2 O2 175.0(3) . . y
N6 Mo2 O2 87.7(3) . . y
N2 Mo2 O2 86.6(3) . . y
Mo3 Mo4 N8 92.5(2) . . y
Mo3 Mo4 N10 92.1(2) . . y
N8 Mo4 N10 93.6(3) . . y
Mo3 Mo4 O4 90.9(2) . . y
N8 Mo4 O4 86.5(3) . . y
N10 Mo4 O4 177.0(3) . . y
Mo3 Mo4 N12 93.1(2) . . y
N8 Mo4 N12 172.4(3) . . y
N10 Mo4 N12 91.5(3) . . y
O4 Mo4 N12 88.2(3) . . y
Mo4 Mo3 N9 93.2(2) . . y
Mo4 Mo3 O3 92.6(2) . . y
N9 Mo3 O3 174.1(3) . . y
Mo4 Mo3 N11 91.8(2) . . y
N9 Mo3 N11 91.4(3) . . y
O3 Mo3 N11 89.5(3) . . y
Mo4 Mo3 N7 93.2(2) . . y
N9 Mo3 N7 93.4(3) . . y
O3 Mo3 N7 85.2(3) . . y
N11 Mo3 N7 172.9(3) . . y
C1 O1 Mo1 117.8(5) . . y
C1 O2 Mo2 116.3(6) . . y
C2 O4 Mo4 117.1(6) . . y
C2 O3 Mo3 117.0(6) . . y
C8 O5 C11 116.3(9) . . n
C15 O6 C18 117.3(9) . . n
C23 O7 C26 117.8(9) . . n
C33 O8 C30 142.9(39) . . n
C38 O9 C41 117.7(9) . . n
C45 O10 C48 117.3(9) . . n
C53 O11 C56 117.7(10) . . n
C63 O12 C60 120.3(13) . . n
C68 O13 C71 118.4(10) . . n
C75 O14 C78 116.1(12) . . n
C86 O15 C83 118.0(12) . . n
C90 O16 C93 117.1(9) . . n
C4 N1 C5 118.3(7) . . y
C4 N1 Mo1 117.3(6) . . y
C5 N1 Mo1 124.0(5) . . y
C4 N2 C12 120.9(8) . . y
C4 N2 Mo2 118.8(6) . . y
C12 N2 Mo2 120.2(6) . . y
C19 N3 C20 119.7(9) . . y
C19 N3 Mo1 116.3(7) . . y
C20 N3 Mo1 123.7(6) . . y
C19 N4 C27 118.1(9) . . y
C19 N4 Mo2 117.8(6) . . y
C27 N4 Mo2 123.7(7) . . y
C34 N5 C35 118.9(8) . . y
C34 N5 Mo1 117.9(6) . . y
C35 N5 Mo1 123.1(6) . . y
C34 N6 C42 115.7(7) . . y
C34 N6 Mo2 116.6(6) . . y
C42 N6 Mo2 127.0(6) . . y
C49 N7 C50 119.9(8) . . y
C49 N7 Mo3 116.2(6) . . y
C50 N7 Mo3 123.9(6) . . y
C49 N8 C57 119.5(8) . . y
C49 N8 Mo4 117.7(6) . . y
C57 N8 Mo4 122.0(6) . . y
C64 N9 C65 118.0(8) . . y
C64 N9 Mo3 117.7(7) . . y
C65 N9 Mo3 123.9(6) . . y
C64 N10 C72 117.4(8) . . y
C64 N10 Mo4 117.5(7) . . y
C72 N10 Mo4 125.0(7) . . y
C79 N11 C80 116.6(8) . . y
C79 N11 Mo3 119.3(6) . . y
C80 N11 Mo3 124.0(6) . . y
C79 N12 C87 121.4(8) . . y
C79 N12 Mo4 116.2(6) . . y
C87 N12 Mo4 122.5(6) . . y
O1 C1 O2 121.8(8) . . y
O1 C1 C3 117.6(8) . . y
O2 C1 C3 120.6(8) . . y
O3 C2 O4 122.3(8) . . y
O3 C2 C3 115.6(8) . . y
O4 C2 C3 122.0(8) . . y
C1 C3 C2 120.4(8) . . y
N1 C4 N2 119.1(8) . . y
C6 C5 C10 117.7(9) . . n
C6 C5 N1 121.5(8) . . n
C10 C5 N1 120.8(9) . . n
C5 C6 C7 122.8(9) . . n
C6 C7 C8 119.8(9) . . n
O5 C8 C7 125.6(9) . . n
O5 C8 C9 115.1(9) . . n
C7 C8 C9 119.1(9) . . n
C8 C9 C10 119.5(9) . . n
C9 C10 C5 121.1(9) . . n
C17 C12 C13 117.9(9) . . n
C17 C12 N2 123.3(10) . . n
C13 C12 N2 118.4(9) . . n
C14 C13 C12 120.4(10) . . n
C15 C14 C13 120.8(10) . . n
C14 C15 O6 124.4(10) . . n
C14 C15 C16 119.4(9) . . n
O6 C15 C16 116.1(10) . . n
C17 C16 C15 119.2(10) . . n
C12 C17 C16 122.1(11) . . n
N4 C19 N3 120.7(9) . . y
C21 C20 C25 115.8(10) . . n
C21 C20 N3 120.0(9) . . n
C25 C20 N3 124.0(10) . . n
C20 C21 C22 124.1(11) . . n
C21 C22 C23 118.5(10) . . n
O7 C23 C24 116.6(10) . . n
O7 C23 C22 124.3(11) . . n
C24 C23 C22 119.1(10) . . n
C23 C24 C25 121.2(11) . . n
C24 C25 C20 121.2(11) . . n
C32 C27 C28 119.4(11) . . n
C32 C27 N4 119.2(10) . . n
C28 C27 N4 121.2(11) . . n
C29 C28 C27 119.7(15) . . n
C30 C29 C28 122.1(16) . . n
C29 C30 O8 119.4(20) . . n
C29 C30 C31 118.3(13) . . n
O8 C30 C31 122.3(21) . . n
C30 C31 C32 121.3(15) . . n
C27 C32 C31 119.2(14) . . n
N5 C34 N6 119.6(8) . . y
C40 C35 C36 118.1(9) . . n
C40 C35 N5 122.7(8) . . n
C36 C35 N5 119.1(8) . . n
C35 C36 C37 121.3(10) . . n
C38 C37 C36 119.7(10) . . n
C39 C38 C37 120.3(10) . . n
C39 C38 O9 124.1(10) . . n
C37 C38 O9 115.7(10) . . n
C38 C39 C40 119.0(10) . . n
C35 C40 C39 121.6(10) . . n
C47 C42 C43 116.9(9) . . n
C47 C42 N6 122.1(9) . . n
C43 C42 N6 121.0(9) . . n
C44 C43 C42 122.5(10) . . n
C45 C44 C43 119.4(10) . . n
C46 C45 O10 116.7(9) . . n
C46 C45 C44 118.1(10) . . n
O10 C45 C44 125.0(10) . . n
C45 C46 C47 122.0(10) . . n
C42 C47 C46 121.0(10) . . n
N8 C49 N7 120.3(8) . . y
C55 C50 C51 116.5(10) . . n
C55 C50 N7 125.3(9) . . n
C51 C50 N7 117.9(9) . . n
C52 C51 C50 122.0(10) . . n
C51 C52 C53 119.8(11) . . n
O11 C53 C54 116.4(11) . . n
O11 C53 C52 124.2(12) . . n
C54 C53 C52 119.4(11) . . n
C53 C54 C55 118.6(10) . . n
C50 C55 C54 123.5(11) . . n
C62 C57 C58 117.9(10) . . n
C62 C57 N8 120.9(9) . . n
C58 C57 N8 121.1(10) . . n
C57 C58 C59 120.3(12) . . n
C58 C59 C60 120.6(12) . . n
C61 C60 O12 125.9(12) . . n
C61 C60 C59 119.3(12) . . n
O12 C60 C59 114.7(12) . . n
C60 C61 C62 119.2(11) . . n
C57 C62 C61 122.5(10) . . n
N9 C64 N10 119.2(9) . . y
C70 C65 C66 117.4(10) . . n
C70 C65 N9 122.3(9) . . n
C66 C65 N9 120.3(9) . . n
C65 C66 C67 121.1(10) . . n
C66 C67 C68 119.7(11) . . n
C69 C68 O13 117.6(10) . . n
C69 C68 C67 119.5(11) . . n
O13 C68 C67 122.9(11) . . n
C68 C69 C70 119.8(11) . . n
C69 C70 C65 122.4(11) . . n
C77 C72 C73 116.3(10) . . n
C77 C72 N10 119.8(9) . . n
C73 C72 N10 123.8(10) . . n
C72 C73 C74 120.8(12) . . n
C75 C74 C73 120.5(12) . . n
C76 C75 O14 125.7(13) . . n
C76 C75 C74 119.4(11) . . n
O14 C75 C74 114.9(12) . . n
C75 C76 C77 119.3(12) . . n
C72 C77 C76 123.5(11) . . n
N11 C79 N12 119.6(8) . . y
C81 C80 C85 116.0(11) . . n
C81 C80 N11 122.5(9) . . n
C85 C80 N11 121.1(9) . . n
C80 C81 C82 121.0(11) . . n
C83 C82 C81 122.1(12) . . n
C82 C83 C84 118.7(12) . . n
C82 C83 O15 125.4(13) . . n
C84 C83 O15 115.9(12) . . n
C83 C84 C85 118.4(13) . . n
C80 C85 C84 123.6(13) . . n
C92 C87 N12 122.3(9) . . n
C92 C87 C88 115.9(9) . . n
N12 C87 C88 121.8(10) . . n
C89 C88 C87 121.2(10) . . n
C88 C89 C90 120.9(9) . . n
O16 C90 C89 116.4(9) . . n
O16 C90 C91 124.6(10) . . n
C89 C90 C91 119.0(10) . . n
C90 C91 C92 118.4(10) . . n
C87 C92 C91 124.5(9) . . n
Cl1 C94 Cl2 113.0(7) . . n

loop_
_geom_bond_atom_site_label_1
_geom_bond_atom_site_label_2
_geom_bond_distance
_geom_bond_site_symmetry_2
_geom_bond_publ_flag
Mo1 Mo2 2.0891(12) . y
Mo1 N3 2.133(8) . y
Mo1 O1 2.136(6) . y
Mo1 N1 2.143(7) . y
Mo1 N5 2.164(7) . y
Mo2 N4 2.119(8) . y
Mo2 N6 2.128(7) . y
Mo2 N2 2.140(8) . y
Mo2 O2 2.141(6) . y
Mo4 Mo3 2.0876(13) . y
Mo4 N8 2.133(7) . y
Mo4 N10 2.148(8) . y
Mo4 O4 2.151(6) . y
Mo4 N12 2.160(7) . y
Mo3 N9 2.127(7) . y
Mo3 O3 2.128(6) . y
Mo3 N11 2.131(8) . y
Mo3 N7 2.140(7) . y
Cl1 C94 1.740(12) . n
Cl2 C94 1.747(14) . n
O1 C1 1.275(10) . y
O2 C1 1.280(10) . y
O4 C2 1.271(10) . y
O3 C2 1.259(11) . y
O5 C8 1.373(12) . n
O5 C11 1.395(14) . n
O6 C15 1.375(12) . n
O6 C18 1.408(14) . n
O7 C23 1.364(12) . n
O7 C26 1.415(14) . n
O8 C33 0.95(3) . n
O8 C30 1.36(2) . n
O9 C38 1.381(12) . n
O9 C41 1.410(14) . n
O10 C45 1.372(12) . n
O10 C48 1.397(14) . n
O11 C53 1.368(13) . n
O11 C56 1.43(2) . n
O12 C63 1.34(2) . n
O12 C60 1.375(14) . n
O13 C68 1.370(13) . n
O13 C71 1.41(2) . n
O14 C75 1.372(13) . n
O14 C78 1.39(2) . n
O15 C86 1.38(2) . n
O15 C83 1.383(14) . n
O16 C90 1.357(12) . n
O16 C93 1.415(14) . n
N1 C4 1.301(12) . y
N1 C5 1.455(11) . y
N2 C4 1.323(12) . y
N2 C12 1.412(12) . y
N3 C19 1.327(12) . y
N3 C20 1.423(12) . y
N4 C19 1.297(12) . y
N4 C27 1.439(13) . y
N5 C34 1.313(12) . y
N5 C35 1.419(11) . y
N6 C34 1.342(11) . y
N6 C42 1.423(12) . y
N7 C49 1.337(12) . y
N7 C50 1.404(12) . y
N8 C49 1.314(12) . y
N8 C57 1.437(13) . y
N9 C64 1.321(12) . y
N9 C65 1.432(12) . y
N10 C64 1.330(13) . y
N10 C72 1.426(12) . y
N11 C79 1.302(12) . y
N11 C80 1.439(12) . y
N12 C79 1.323(12) . y
N12 C87 1.418(12) . y
C1 C3 1.498(13) . y
C2 C3 1.515(13) . y
C5 C6 1.347(13) . n
C5 C10 1.407(13) . n
C6 C7 1.386(14) . n
C7 C8 1.387(13) . n
C8 C9 1.392(14) . n
C9 C10 1.395(14) . n
C12 C17 1.377(13) . n
C12 C13 1.395(14) . n
C13 C14 1.393(13) . n
C14 C15 1.364(14) . n
C15 C16 1.40(2) . n
C16 C17 1.382(14) . n
C20 C21 1.372(15) . n
C20 C25 1.408(14) . n
C21 C22 1.379(15) . n
C22 C23 1.40(2) . n
C23 C24 1.37(2) . n
C24 C25 1.378(15) . n
C27 C32 1.36(2) . n
C27 C28 1.38(2) . n
C28 C29 1.38(2) . n
C29 C30 1.35(2) . n
C30 C31 1.36(2) . n
C31 C32 1.41(2) . n
C35 C40 1.373(13) . n
C35 C36 1.375(13) . n
C36 C37 1.384(14) . n
C37 C38 1.377(15) . n
C38 C39 1.367(15) . n
C39 C40 1.399(14) . n
C42 C47 1.363(14) . n
C42 C43 1.389(13) . n
C43 C44 1.379(13) . n
C44 C45 1.376(14) . n
C45 C46 1.370(14) . n
C46 C47 1.371(14) . n
C50 C55 1.358(14) . n
C50 C51 1.394(14) . n
C51 C52 1.370(15) . n
C52 C53 1.39(2) . n
C53 C54 1.38(2) . n
C54 C55 1.390(15) . n
C57 C62 1.374(14) . n
C57 C58 1.388(14) . n
C58 C59 1.39(2) . n
C59 C60 1.39(2) . n
C60 C61 1.37(2) . n
C61 C62 1.39(2) . n
C65 C70 1.376(14) . n
C65 C66 1.383(14) . n
C66 C67 1.385(15) . n
C67 C68 1.389(14) . n
C68 C69 1.36(2) . n
C69 C70 1.37(2) . n
C72 C77 1.371(15) . n
C72 C73 1.390(15) . n
C73 C74 1.41(2) . n
C74 C75 1.38(2) . n
C75 C76 1.36(2) . n
C76 C77 1.396(15) . n
C80 C81 1.345(14) . n
C80 C85 1.36(2) . n
C81 C82 1.39(2) . n
C82 C83 1.32(2) . n
C83 C84 1.37(2) . n
C84 C85 1.38(2) . n
C87 C92 1.337(14) . n
C87 C88 1.424(13) . n
C88 C89 1.368(14) . n
C89 C90 1.371(15) . n
C90 C91 1.389(14) . n
C91 C92 1.390(14) . n
